data_6000009
loop_
_publ_author_name
'Neder, R.'
'Burghammer, M.'
'Schulz, H.'
'Christensen, A. N.'
'Krane, H. G.'
'Bell, A. M. T.'
'Hewat, A. W.'
'Altomare, A.'

_publ_section_title
;
 Crystal structure determination of barium oxalate, BaC2O4 3.5H(2)O/D2O
;
_journal_coden_ASTM ZEKRDZ
_journal_issue 4
_journal_name_full 'Zeitschrift f\"ur Kristallographie'
_journal_page_first 305
_journal_page_last 309
_journal_paper_doi 10.1524/zkri.1997.212.4.305
_journal_volume 212
_journal_year 1997
_chemical_formula_sum 'C2 H7 Ba O7.5'
_space_group_name_H-M_alt 'C 1 2/c 1'
_cell_angle_alpha 90.000
_cell_angle_beta 113.920
_cell_angle_gamma 90.000
_cell_length_a 13.4450
_cell_length_b 7.6690
_cell_length_c 15.0180
_cell_volume 1415.51
_cod_database_code 6000009

loop_
_atom_site_label
_atom_site_fract_x
_atom_site_fract_y
_atom_site_fract_z
? ? ? ?
